data_4076412
loop_
_publ_author_name
'Chen, Jiangxi'
'Shi, Chuan'
'Sung, Herman Ho-Yung'
'Williams, Ian Duncan'
'Lin, Zhenyang'
'Jia, Guochen'

_publ_section_title
;
 Hydrogen Shift Reactions of Rhenium Hydrido Carbyne Complexes
;
_journal_issue 5
_journal_name_full Organometallics
_journal_page_first 1817
_journal_paper_doi 10.1021/om201184m
_journal_volume 31
_journal_year 2012
_chemical_formula_moiety 'C38 H55 Cl P3 Re'
_chemical_formula_sum 'C38 H55 Cl P3 Re'
_chemical_formula_weight 826.38
_space_group_IT_number 14
_space_group_name_Hall '-P 2yn'
_symmetry_cell_setting monoclinic
_symmetry_space_group_name_Hall '-P 2yn'
_symmetry_space_group_name_H-M 'P 1 21/n 1'
_atom_sites_solution_hydrogens geom
_atom_sites_solution_primary heavy
_atom_sites_solution_secondary difmap
_audit_creation_method SHELXL-97
_cell_angle_alpha 90.00
_cell_angle_beta 95.0890(10)
_cell_angle_gamma 90.00
_cell_formula_units_Z 4
_cell_length_a 9.76930(10)
_cell_length_b 10.00020(10)
_cell_length_c 38.8107(4)
_cell_measurement_reflns_used 9291
_cell_measurement_temperature 143
_cell_measurement_theta_max 71.4451
_cell_measurement_theta_min 4.4177
_cell_volume 3776.66(7)
_computing_cell_refinement
;
CrysAlisPro, Oxford Diffraction Ltd.,
Version 1.171.33.66 (release 28-04-2010 CrysAlis171 .NET)
(compiled Apr 28 2010,14:27:37)
;
_computing_data_collection
;
CrysAlisPro, Oxford Diffraction Ltd.,
Version 1.171.33.66 (release 28-04-2010 CrysAlis171 .NET)
(compiled Apr 28 2010,14:27:37)
;
_computing_data_reduction
;
CrysAlisPro, Oxford Diffraction Ltd.,
Version 1.171.33.66 (release 28-04-2010 CrysAlis171 .NET)
(compiled Apr 28 2010,14:27:37)
;
_computing_molecular_graphics
;
OLEX2: a complete structure solution, refinement and analysis program. 
Dolomanov et al., J. Appl. Cryst. (2009). 42, 339-341
;
_computing_publication_material
;
OLEX2: a complete structure solution, refinement and analysis program. 
Dolomanov et al., J. Appl. Cryst. (2009). 42, 339-341
;
_computing_structure_refinement 'SHELXL-97 (Sheldrick, 1997)'
_computing_structure_solution
;
A short history of SHELX (Sheldrick, 2007)/Bruker
;
_diffrn_ambient_temperature 143.0
_diffrn_detector_area_resol_mean 15.9578
_diffrn_measured_fraction_theta_full 0.997
_diffrn_measured_fraction_theta_max 0.997
_diffrn_measurement_details
;
1 omega   37.00   70.75   0.7500   20.0000
omega____ theta____ kappa____ phi______ frames
-      110.0000  -25.0000  -90.0000 45

2 omega   -4.00   25.25   0.7500    5.0000
omega____ theta____ kappa____ phi______ frames
-        0.0000  -38.0000 -120.0000 39

3 omega  -42.00   -3.75   0.7500    5.0000
omega____ theta____ kappa____ phi______ frames
-        0.0000  -38.0000 -120.0000 51

4 omega  -72.00  -42.75   0.7500    5.0000
omega____ theta____ kappa____ phi______ frames
-        0.0000  -38.0000 -120.0000 39

5 omega  -70.00   17.00   0.7500    8.0000
omega____ theta____ kappa____ phi______ frames
-      -55.0000   42.0000  156.0000 116

6 omega -112.00  -18.25   0.7500    8.0000
omega____ theta____ kappa____ phi______ frames
-      -55.0000  125.0000 -150.0000 125

7 omega   25.00  124.75   0.7500    8.0000
omega____ theta____ kappa____ phi______ frames
-       55.0000   77.0000   30.0000 133

8 omega   73.00  109.00   0.7500    8.0000
omega____ theta____ kappa____ phi______ frames
-       55.0000  125.0000   60.0000 48

9 omega  -95.00  -53.75   0.7500   20.0000
omega____ theta____ kappa____ phi______ frames
-      -64.0000  179.0000   90.0000 55

10 omega   45.00   83.25   0.7500   20.0000
omega____ theta____ kappa____ phi______ frames
-      110.0000  -50.0000 -150.0000 51

11 omega   37.00   70.75   0.7500   20.0000
omega____ theta____ kappa____ phi______ frames
-      110.0000  -25.0000  120.0000 45

12 omega   86.00  146.00   0.7500   20.0000
omega____ theta____ kappa____ phi______ frames
-      110.0000  -92.0000   32.0000 80

13 omega   37.00   70.75   0.7500   20.0000
omega____ theta____ kappa____ phi______ frames
-      110.0000  -25.0000  -30.0000 45

14 omega   40.00  146.50   0.7500   20.0000
omega____ theta____ kappa____ phi______ frames
-      110.0000  -92.0000  -46.0000 142

15 omega   37.00   70.75   0.7500   20.0000
omega____ theta____ kappa____ phi______ frames
-      110.0000  -25.0000  -60.0000 45

16 omega   37.00   70.75   0.7500   20.0000
omega____ theta____ kappa____ phi______ frames
-      110.0000  -25.0000 -120.0000 45

17 omega   38.00   77.00   0.7500   20.0000
omega____ theta____ kappa____ phi______ frames
-      110.0000  -92.0000   32.0000 52

18 omega   40.00   70.75   0.7500   20.0000
omega____ theta____ kappa____ phi______ frames
-      110.0000  -25.0000 -150.0000 41

19 omega   37.00   68.50   0.7500   20.0000
omega____ theta____ kappa____ phi______ frames
-      110.0000  -25.0000  150.0000 42

20 omega   37.00   70.75   0.7500   20.0000
omega____ theta____ kappa____ phi______ frames
-      110.0000  -25.0000   60.0000 45

21 omega   37.00   70.75   0.7500   20.0000
omega____ theta____ kappa____ phi______ frames
-      110.0000  -25.0000   90.0000 45

22 omega   38.00   71.00   0.7500   20.0000
omega____ theta____ kappa____ phi______ frames
-      110.0000  -25.0000    0.0000 44

23 omega   42.00  126.00   0.7500   20.0000
omega____ theta____ kappa____ phi______ frames
-      110.0000  -92.0000 -174.0000 112

24 omega   88.00  145.75   0.7500   20.0000
omega____ theta____ kappa____ phi______ frames
-      110.0000  -92.0000  118.0000 77

25 omega   96.00  174.00   0.7500   20.0000
omega____ theta____ kappa____ phi______ frames
-      110.0000   50.0000 -120.0000 104

26 omega   38.00   74.00   0.7500   20.0000
omega____ theta____ kappa____ phi______ frames
-      110.0000  -92.0000  118.0000 48

27 omega   28.00  124.00   0.7500    8.0000
omega____ theta____ kappa____ phi______ frames
-       55.0000   77.0000  -30.0000 128
;
_diffrn_measurement_device_type 'multiwire proportional'
_diffrn_measurement_method 'phi and omega scans'
_diffrn_orient_matrix_UB_11 0.1033079
_diffrn_orient_matrix_UB_12 -0.1147559
_diffrn_orient_matrix_UB_13 -0.0031132
_diffrn_orient_matrix_UB_21 0.1119725
_diffrn_orient_matrix_UB_22 0.0824352
_diffrn_orient_matrix_UB_23 0.0208653
_diffrn_orient_matrix_UB_31 -0.0430767
_diffrn_orient_matrix_UB_32 -0.0614456
_diffrn_orient_matrix_UB_33 0.0338004
_diffrn_radiation_monochromator graphite
_diffrn_radiation_source 'fine-focus sealed tube'
_diffrn_radiation_type CuK\a
_diffrn_radiation_wavelength 1.5418
_diffrn_reflns_av_R_equivalents 0.0612
_diffrn_reflns_av_sigmaI/netI 0.0545
_diffrn_reflns_limit_h_max 11
_diffrn_reflns_limit_h_min -11
_diffrn_reflns_limit_k_max 10
_diffrn_reflns_limit_k_min -11
_diffrn_reflns_limit_l_max 46
_diffrn_reflns_limit_l_min -29
_diffrn_reflns_number 22740
_diffrn_reflns_theta_full 66.50
_diffrn_reflns_theta_max 67.50
_diffrn_reflns_theta_min 4.57
_exptl_absorpt_coefficient_mu 8.318
_exptl_absorpt_correction_T_max 1.0
_exptl_absorpt_correction_T_min 0.68125
_exptl_absorpt_correction_type multi-scan
_exptl_absorpt_process_details
;
CrysAlisPro, Oxford Diffraction Ltd.,
Version 1.171.33.66 (release 28-04-2010 CrysAlis171 .NET)
(compiled Apr 28 2010,14:27:37)
Empirical absorption correction using spherical harmonics,
implemented in SCALE3 ABSPACK scaling algorithm.
;
_exptl_crystal_colour green
_exptl_crystal_density_diffrn 1.453
_exptl_crystal_density_method 'not measured'
_exptl_crystal_description plate
_exptl_crystal_F_000 1680
_exptl_crystal_size_max 0.12
_exptl_crystal_size_mid 0.05
_exptl_crystal_size_min 0.02
_refine_diff_density_max 2.133
_refine_diff_density_min -0.921
_refine_diff_density_rms 0.113
_refine_ls_extinction_method none
_refine_ls_goodness_of_fit_ref 1.013
_refine_ls_hydrogen_treatment constr
_refine_ls_matrix_type full
_refine_ls_number_parameters 397
_refine_ls_number_reflns 6785
_refine_ls_number_restraints 0
_refine_ls_restrained_S_all 1.013
_refine_ls_R_factor_all 0.0497
_refine_ls_R_factor_gt 0.0372
_refine_ls_shift/su_max 0.001
_refine_ls_shift/su_mean 0.000
_refine_ls_structure_factor_coef Fsqd
_refine_ls_weighting_details
;
calc w=1/[\s^2^(Fo^2^)+(0.0410P)^2^+0.0000P] where P=(Fo^2^+2Fc^2^)/3
;
_refine_ls_weighting_scheme calc
_refine_ls_wR_factor_gt 0.0786
_refine_ls_wR_factor_ref 0.0822
_reflns_number_gt 5643
_reflns_number_total 6785
_reflns_threshold_expression >2sigma(I)
_cod_data_source_file om201184m_si_002.cif
_cod_data_source_block CHEN95CULT
_cod_original_sg_symbol_H-M P21/n
_cod_database_code 4076412

loop_
_space_group_symop_id
_space_group_symop_operation_xyz
1 'x, y, z'
2 '-x+1/2, y+1/2, -z+1/2'
3 '-x, -y, -z'
4 'x-1/2, -y-1/2, z-1/2'

loop_
_atom_site_label
_atom_site_type_symbol
_atom_site_fract_x
_atom_site_fract_y
_atom_site_fract_z
_atom_site_U_iso_or_equiv
_atom_site_adp_type
_atom_site_occupancy
_atom_site_symmetry_multiplicity
_atom_site_calc_flag
_atom_site_refinement_flags
Re1 Re 0.866600(19) 0.770658(19) 0.393264(5) 0.02055(7) Uani 1 1 d .
Cl1 Cl 1.08124(11) 0.76549(12) 0.43393(3) 0.0289(2) Uani 1 1 d .
P1 P 0.79427(12) 0.88726(11) 0.44363(3) 0.0231(2) Uani 1 1 d .
P2 P 0.82326(12) 0.54230(12) 0.41608(3) 0.0249(2) Uani 1 1 d .
P3 P 1.02266(12) 0.70940(12) 0.35097(3) 0.0252(2) Uani 1 1 d .
C1 C 0.9366(5) 0.9670(4) 0.37960(11) 0.0247(9) Uani 1 1 d .
H1 H 1.0181 1.0025 0.3913 0.030 Uiso 1 1 calc R
C2 C 0.8660(5) 1.0401(5) 0.35457(12) 0.0287(10) Uani 1 1 d .
H2 H 0.8951 1.1257 0.3476 0.034 Uiso 1 1 calc R
C3 C 0.7416(5) 0.9755(5) 0.33937(12) 0.0274(10) Uani 1 1 d .
C4 C 0.7312(5) 0.8535(4) 0.35448(11) 0.0229(9) Uani 1 1 d .
C5 C 0.6938(5) 0.7323(5) 0.36378(11) 0.0262(9) Uani 1 1 d .
C6 C 0.5777(5) 0.6387(5) 0.35265(12) 0.0271(10) Uani 1 1 d .
H6A H 0.4892 0.6834 0.3558 0.032 Uiso 1 1 calc R
H6B H 0.5843 0.5584 0.3676 0.032 Uiso 1 1 calc R
C7 C 0.5797(5) 0.5960(5) 0.31488(12) 0.0302(10) Uani 1 1 d .
H7B H 0.6582 0.5350 0.3127 0.036 Uiso 1 1 calc R
H7A H 0.5927 0.6757 0.3004 0.036 Uiso 1 1 calc R
C8 C 0.4463(5) 0.5253(7) 0.30171(14) 0.0427(14) Uani 1 1 d .
H8A H 0.4366 0.4432 0.3155 0.051 Uiso 1 1 calc R
H8B H 0.3678 0.5845 0.3055 0.051 Uiso 1 1 calc R
C9 C 0.4386(7) 0.4876(8) 0.26347(15) 0.0548(17) Uani 1 1 d .
H9B H 0.4518 0.5694 0.2498 0.066 Uiso 1 1 calc R
H9A H 0.5153 0.4259 0.2599 0.066 Uiso 1 1 calc R
C10 C 0.3112(9) 0.4249(15) 0.2504(2) 0.142(6) Uani 1 1 d .
H10A H 0.3158 0.4012 0.2260 0.213 Uiso 1 1 calc R
H10C H 0.2349 0.4872 0.2524 0.213 Uiso 1 1 calc R
H10B H 0.2965 0.3439 0.2637 0.213 Uiso 1 1 calc R
C11 C 0.6432(6) 1.0344(6) 0.31064(13) 0.0378(12) Uani 1 1 d .
C12 C 0.5006(6) 0.9742(7) 0.31176(17) 0.0533(16) Uani 1 1 d .
H12B H 0.4369 1.0173 0.2942 0.080 Uiso 1 1 calc R
H12C H 0.4688 0.9884 0.3347 0.080 Uiso 1 1 calc R
H12A H 0.5044 0.8780 0.3070 0.080 Uiso 1 1 calc R
C13 C 0.6284(7) 1.1871(6) 0.31600(17) 0.0538(16) Uani 1 1 d .
H13B H 0.7161 1.2312 0.3130 0.081 Uiso 1 1 calc R
H13C H 0.6024 1.2044 0.3394 0.081 Uiso 1 1 calc R
H13A H 0.5572 1.2224 0.2990 0.081 Uiso 1 1 calc R
C14 C 0.6951(8) 1.0076(9) 0.27545(15) 0.067(2) Uani 1 1 d .
H14A H 0.6975 0.9110 0.2714 0.101 Uiso 1 1 calc R
H14C H 0.7878 1.0446 0.2749 0.101 Uiso 1 1 calc R
H14B H 0.6333 1.0500 0.2574 0.101 Uiso 1 1 calc R
C21 C 0.6197(5) 0.9540(5) 0.43850(12) 0.0259(9) Uani 1 1 d .
C22 C 0.5166(5) 0.9157(5) 0.45904(13) 0.0318(11) Uani 1 1 d .
H22 H 0.5375 0.8570 0.4780 0.038 Uiso 1 1 calc R
C23 C 0.3831(5) 0.9630(6) 0.45191(15) 0.0377(12) Uani 1 1 d .
H23 H 0.3131 0.9357 0.4659 0.045 Uiso 1 1 calc R
C24 C 0.3523(5) 1.0486(6) 0.42484(15) 0.0411(13) Uani 1 1 d .
H24 H 0.2610 1.0803 0.4200 0.049 Uiso 1 1 calc R
C25 C 0.4549(6) 1.0895(6) 0.40430(14) 0.0382(12) Uani 1 1 d .
H25 H 0.4338 1.1498 0.3857 0.046 Uiso 1 1 calc R
C26 C 0.5878(5) 1.0418(5) 0.41124(13) 0.0299(10) Uani 1 1 d .
H26 H 0.6576 1.0694 0.3972 0.036 Uiso 1 1 calc R
C27 C 0.8043(5) 0.7983(5) 0.48492(11) 0.0290(10) Uani 1 1 d .
H27A H 0.7457 0.7187 0.4827 0.043 Uiso 1 1 calc R
H27C H 0.7730 0.8572 0.5028 0.043 Uiso 1 1 calc R
H27B H 0.8995 0.7714 0.4914 0.043 Uiso 1 1 calc R
C28 C 0.8936(5) 1.0374(5) 0.45650(13) 0.0309(10) Uani 1 1 d .
H28B H 0.9919 1.0162 0.4582 0.046 Uiso 1 1 calc R
H28C H 0.8683 1.0685 0.4790 0.046 Uiso 1 1 calc R
H28A H 0.8738 1.1077 0.4392 0.046 Uiso 1 1 calc R
C31 C 0.6592(5) 0.5087(5) 0.43506(12) 0.0282(10) Uani 1 1 d .
C32 C 0.6333(6) 0.3833(5) 0.44944(13) 0.0362(12) Uani 1 1 d .
H32 H 0.7027 0.3166 0.4506 0.043 Uiso 1 1 calc R
C33 C 0.5076(6) 0.3556(6) 0.46191(14) 0.0428(14) Uani 1 1 d .
H33 H 0.4909 0.2698 0.4711 0.051 Uiso 1 1 calc R
C34 C 0.4067(6) 0.4524(6) 0.46095(13) 0.0412(13) Uani 1 1 d .
H34 H 0.3209 0.4333 0.4696 0.049 Uiso 1 1 calc R
C35 C 0.4306(5) 0.5767(6) 0.44741(12) 0.0351(11) Uani 1 1 d .
H35 H 0.3619 0.6439 0.4471 0.042 Uiso 1 1 calc R
C36 C 0.5556(5) 0.6037(5) 0.43416(12) 0.0286(10) Uani 1 1 d .
H36 H 0.5701 0.6889 0.4243 0.034 Uiso 1 1 calc R
C37 C 0.9484(6) 0.4782(5) 0.45045(14) 0.0368(12) Uani 1 1 d .
H37A H 0.9231 0.3869 0.4565 0.055 Uiso 1 1 calc R
H37C H 0.9482 0.5356 0.4709 0.055 Uiso 1 1 calc R
H37B H 1.0403 0.4779 0.4422 0.055 Uiso 1 1 calc R
C38 C 0.8239(5) 0.4013(5) 0.38574(12) 0.0318(11) Uani 1 1 d .
H38A H 0.7740 0.4264 0.3637 0.048 Uiso 1 1 calc R
H38B H 0.7791 0.3239 0.3954 0.048 Uiso 1 1 calc R
H38C H 0.9189 0.3783 0.3819 0.048 Uiso 1 1 calc R
C41 C 1.0879(5) 0.5388(5) 0.34812(13) 0.0301(10) Uani 1 1 d .
C42 C 1.1794(5) 0.4923(5) 0.37486(13) 0.0357(11) Uani 1 1 d .
H42 H 1.2097 0.5509 0.3932 0.043 Uiso 1 1 calc R
C43 C 1.2271(6) 0.3615(6) 0.37512(16) 0.0466(14) Uani 1 1 d .
H43 H 1.2901 0.3310 0.3935 0.056 Uiso 1 1 calc R
C44 C 1.1823(6) 0.2756(6) 0.34834(15) 0.0445(13) Uani 1 1 d .
H44 H 1.2137 0.1857 0.3485 0.053 Uiso 1 1 calc R
C45 C 1.0914(6) 0.3215(6) 0.32141(14) 0.0414(12) Uani 1 1 d .
H45 H 1.0611 0.2630 0.3030 0.050 Uiso 1 1 calc R
C46 C 1.0448(5) 0.4525(5) 0.32129(13) 0.0346(11) Uani 1 1 d .
H46 H 0.9829 0.4834 0.3027 0.042 Uiso 1 1 calc R
C47 C 1.1844(5) 0.8018(5) 0.35374(14) 0.0365(12) Uani 1 1 d .
H47A H 1.2435 0.7659 0.3368 0.055 Uiso 1 1 calc R
H47C H 1.2307 0.7928 0.3771 0.055 Uiso 1 1 calc R
H47B H 1.1658 0.8965 0.3488 0.055 Uiso 1 1 calc R
C48 C 0.9547(5) 0.7454(5) 0.30691(12) 0.0318(11) Uani 1 1 d .
H48B H 1.0234 0.7223 0.2910 0.048 Uiso 1 1 calc R
H48C H 0.9326 0.8408 0.3047 0.048 Uiso 1 1 calc R
H48A H 0.8712 0.6926 0.3012 0.048 Uiso 1 1 calc R

loop_
_atom_site_aniso_label
_atom_site_aniso_U_11
_atom_site_aniso_U_22
_atom_site_aniso_U_33
_atom_site_aniso_U_23
_atom_site_aniso_U_13
_atom_site_aniso_U_12
Re1 0.02078(10) 0.01942(11) 0.02134(10) -0.00009(8) 0.00126(6) 0.00093(8)
Cl1 0.0249(5) 0.0301(6) 0.0307(5) -0.0015(4) -0.0034(4) 0.0020(4)
P1 0.0239(6) 0.0225(6) 0.0228(5) -0.0010(4) 0.0010(4) -0.0004(4)
P2 0.0295(6) 0.0202(6) 0.0250(5) 0.0008(4) 0.0019(4) 0.0016(4)
P3 0.0257(6) 0.0248(6) 0.0256(5) 0.0005(4) 0.0053(4) 0.0044(4)
C1 0.025(2) 0.022(2) 0.027(2) -0.0045(17) 0.0033(17) -0.0039(17)
C2 0.038(3) 0.018(2) 0.032(2) -0.0010(18) 0.010(2) -0.0025(19)
C3 0.030(3) 0.026(3) 0.025(2) 0.0000(18) 0.0004(18) 0.0045(19)
C4 0.025(2) 0.019(2) 0.024(2) -0.0024(17) -0.0005(17) 0.0045(17)
C5 0.036(3) 0.021(2) 0.022(2) -0.0052(17) 0.0059(17) 0.0052(19)
C6 0.023(2) 0.032(3) 0.027(2) -0.0021(18) 0.0019(17) -0.0021(19)
C7 0.032(3) 0.031(3) 0.028(2) 0.0015(19) 0.0026(19) 0.002(2)
C8 0.029(3) 0.065(4) 0.033(3) -0.023(3) -0.002(2) 0.005(3)
C9 0.048(4) 0.073(5) 0.041(3) -0.023(3) -0.007(3) 0.014(3)
C10 0.054(5) 0.287(18) 0.081(6) -0.113(9) -0.012(4) 0.015(8)
C11 0.047(3) 0.032(3) 0.032(3) 0.002(2) -0.008(2) 0.007(2)
C12 0.050(4) 0.048(4) 0.057(4) 0.001(3) -0.022(3) 0.011(3)
C13 0.069(4) 0.032(3) 0.058(4) 0.011(3) -0.011(3) 0.014(3)
C14 0.082(5) 0.088(6) 0.032(3) 0.012(3) -0.001(3) 0.034(4)
C21 0.023(2) 0.027(3) 0.027(2) -0.0057(18) 0.0021(17) -0.0002(18)
C22 0.028(3) 0.031(3) 0.038(3) -0.002(2) 0.006(2) 0.001(2)
C23 0.026(3) 0.039(3) 0.050(3) -0.015(2) 0.010(2) -0.006(2)
C24 0.024(3) 0.047(3) 0.052(3) -0.015(3) 0.002(2) 0.007(2)
C25 0.038(3) 0.035(3) 0.041(3) -0.001(2) 0.000(2) 0.011(2)
C26 0.033(3) 0.026(3) 0.032(2) -0.0020(19) 0.006(2) 0.0054(19)
C27 0.037(3) 0.024(3) 0.025(2) -0.0008(17) 0.0004(18) 0.0016(19)
C28 0.030(3) 0.026(3) 0.037(3) -0.0053(19) 0.002(2) -0.0037(19)
C31 0.035(3) 0.026(3) 0.023(2) 0.0011(18) 0.0022(19) -0.004(2)
C32 0.048(3) 0.028(3) 0.033(3) 0.004(2) 0.005(2) -0.004(2)
C33 0.057(4) 0.037(3) 0.034(3) 0.002(2) 0.009(2) -0.019(3)
C34 0.044(3) 0.053(4) 0.028(3) -0.003(2) 0.010(2) -0.019(3)
C35 0.033(3) 0.045(3) 0.028(2) -0.005(2) 0.002(2) -0.007(2)
C36 0.032(3) 0.029(3) 0.025(2) -0.0040(18) 0.0056(19) -0.0075(19)
C37 0.041(3) 0.028(3) 0.040(3) 0.008(2) -0.004(2) 0.002(2)
C38 0.039(3) 0.023(3) 0.035(3) -0.0042(19) 0.009(2) -0.004(2)
C41 0.030(3) 0.030(3) 0.032(2) 0.0000(19) 0.008(2) 0.003(2)
C42 0.039(3) 0.031(3) 0.037(3) -0.006(2) 0.001(2) 0.006(2)
C43 0.046(3) 0.042(3) 0.050(3) -0.002(3) -0.004(3) 0.013(3)
C44 0.053(3) 0.028(3) 0.053(3) -0.004(2) 0.007(3) 0.012(3)
C45 0.052(3) 0.032(3) 0.041(3) -0.007(2) 0.009(2) 0.001(2)
C46 0.034(3) 0.037(3) 0.033(3) 0.001(2) 0.006(2) 0.004(2)
C47 0.035(3) 0.032(3) 0.045(3) 0.001(2) 0.014(2) 0.001(2)
C48 0.036(3) 0.033(3) 0.027(2) 0.0008(19) 0.0069(19) 0.007(2)

loop_
_atom_type_symbol
_atom_type_description
_atom_type_scat_dispersion_real
_atom_type_scat_dispersion_imag
_atom_type_scat_source
C C 0.0181 0.0091 'International Tables Vol C Tables 4.2.6.8 and 6.1.1.4'
H H 0.0000 0.0000 'International Tables Vol C Tables 4.2.6.8 and 6.1.1.4'
Cl Cl 0.3639 0.7018 'International Tables Vol C Tables 4.2.6.8 and 6.1.1.4'
P P 0.2955 0.4335 'International Tables Vol C Tables 4.2.6.8 and 6.1.1.4'
Re Re -5.2083 5.8923 'International Tables Vol C Tables 4.2.6.8 and 6.1.1.4'

loop_
_geom_angle_atom_site_label_1
_geom_angle_atom_site_label_2
_geom_angle_atom_site_label_3
_geom_angle
P1 Re1 Cl1 77.93(4)
P1 Re1 P2 94.75(4)
P2 Re1 Cl1 85.22(4)
P3 Re1 Cl1 83.09(4)
P3 Re1 P1 155.87(4)
P3 Re1 P2 98.40(4)
C1 Re1 Cl1 84.73(13)
C1 Re1 P1 83.26(12)
C1 Re1 P2 169.95(13)
C1 Re1 P3 80.27(12)
C1 C2 C3 113.9(4)
C2 C1 Re1 120.9(3)
C2 C3 C11 125.1(5)
C3 C4 Re1 126.9(4)
C3 C11 C13 110.1(5)
C4 Re1 Cl1 154.53(13)
C4 Re1 P1 100.29(12)
C4 Re1 P2 120.16(13)
C4 Re1 P3 90.48(12)
C4 Re1 C1 69.88(18)
C4 C3 C2 108.3(4)
C4 C3 C11 126.5(5)
C4 C5 Re1 74.9(3)
C4 C5 C6 135.2(5)
C5 Re1 Cl1 167.34(14)
C5 Re1 P1 105.19(12)
C5 Re1 P2 82.30(14)
C5 Re1 P3 96.59(12)
C5 Re1 C1 107.74(19)
C5 Re1 C4 37.86(19)
C5 C4 Re1 67.2(3)
C5 C4 C3 165.9(5)
C5 C6 C7 112.1(4)
C6 C5 Re1 149.8(4)
C6 C7 C8 111.5(4)
C9 C8 C7 114.0(5)
C10 C9 C8 114.6(6)
C12 C11 C3 110.2(5)
C12 C11 C13 106.8(5)
C12 C11 C14 109.5(5)
C14 C11 C3 110.5(5)
C14 C11 C13 109.7(6)
C21 P1 Re1 114.99(15)
C21 P1 C27 104.5(2)
C21 P1 C28 101.4(2)
C22 C21 P1 123.6(4)
C23 C22 C21 120.3(5)
C23 C24 C25 120.1(5)
C24 C23 C22 120.2(5)
C25 C26 C21 120.5(5)
C26 C21 P1 117.3(4)
C26 C21 C22 119.1(5)
C26 C25 C24 119.7(5)
C27 P1 Re1 118.31(15)
C27 P1 C28 100.0(2)
C28 P1 Re1 115.26(16)
C31 P2 Re1 119.09(17)
C31 C36 C35 121.3(5)
C32 C31 P2 120.8(4)
C33 C32 C31 120.9(5)
C34 C33 C32 120.2(5)
C34 C35 C36 120.0(5)
C35 C34 C33 119.9(5)
C36 C31 P2 121.4(4)
C36 C31 C32 117.7(5)
C37 P2 Re1 116.89(18)
C37 P2 C31 101.0(2)
C38 P2 Re1 117.63(16)
C38 P2 C31 99.7(2)
C38 P2 C37 99.0(2)
C41 P3 Re1 121.47(16)
C41 C42 C43 120.9(5)
C42 C41 P3 118.1(4)
C42 C41 C46 119.0(5)
C42 C43 C44 119.6(6)
C45 C44 C43 119.8(5)
C45 C46 C41 120.4(5)
C46 C41 P3 122.7(4)
C46 C45 C44 120.2(5)
C47 P3 Re1 115.25(17)
C47 P3 C41 99.9(2)
C48 P3 Re1 112.92(16)
C48 P3 C41 103.2(2)
C48 P3 C47 101.4(2)

loop_
_geom_bond_atom_site_label_1
_geom_bond_atom_site_label_2
_geom_bond_distance
Re1 Cl1 2.5106(11)
Re1 P1 2.4340(11)
Re1 P2 2.4990(12)
Re1 P3 2.4162(11)
Re1 C1 2.160(5)
Re1 C4 2.085(4)
Re1 C5 1.991(5)
P1 C21 1.826(5)
P1 C27 1.828(5)
P1 C28 1.833(5)
P2 C31 1.853(5)
P2 C37 1.842(5)
P2 C38 1.838(5)
P3 C41 1.828(5)
P3 C47 1.826(5)
P3 C48 1.815(5)
C1 C2 1.355(7)
C2 C3 1.454(7)
C3 C4 1.361(7)
C3 C11 1.524(6)
C4 C5 1.325(7)
C5 C6 1.504(7)
C6 C7 1.528(6)
C7 C8 1.530(7)
C8 C9 1.527(7)
C9 C10 1.445(11)
C11 C12 1.522(8)
C11 C13 1.550(8)
C11 C14 1.522(8)
C21 C22 1.393(7)
C21 C26 1.389(7)
C22 C23 1.392(7)
C23 C24 1.368(8)
C24 C25 1.396(8)
C25 C26 1.387(7)
C31 C32 1.405(7)
C31 C36 1.386(7)
C32 C33 1.387(8)
C33 C34 1.379(9)
C34 C35 1.378(8)
C35 C36 1.393(7)
C41 C42 1.388(7)
C41 C46 1.389(7)
C42 C43 1.389(8)
C43 C44 1.389(8)
C44 C45 1.388(8)
C45 C46 1.387(8)
